data_2001060
loop_
_publ_author_name
'Gessmann, R.'
'Petratos, K.'
'Hamodrakas, S. J.'
'Tsitsa, P.'
'Antoniadou-Vyza, E.'

_publ_section_title
;
 Structure of
 2-amino-6-dimethylamino-4-(tricyclo[3.3.1.1^3,7^]dec-1-yl)-1,3,5-triazine
;
_journal_issue 2
_journal_name_full 'Acta Crystallographica Section C'
_journal_page_first 347
_journal_page_last 350
_journal_paper_doi 10.1107/S0108270191010235
_journal_volume 48
_journal_year 1992
_chemical_formula_moiety 'C15 H23 N5'
_chemical_formula_sum 'C15 H23 N5'
_chemical_formula_weight 273.4
_space_group_IT_number 2
_space_group_name_Hall '-P 1'
_space_group_name_H-M_alt 'P -1'
_symmetry_cell_setting triclinic
_symmetry_space_group_name_Hall '-P 1'
_symmetry_space_group_name_H-M 'P -1'
_cell_angle_alpha 104.64(4)
_cell_angle_beta 91.61(7)
_cell_angle_gamma 104.88(5)
_cell_formula_units_Z 2
_cell_length_a 6.907(6)
_cell_length_b 10.260(5)
_cell_length_c 10.619(2)
_cell_volume 700.2(8)
_diffrn_radiation_type Cu
_diffrn_radiation_wavelength 1.54184
_exptl_absorpt_coefficient_mu 0.648
_exptl_crystal_density_diffrn 1.296
_exptl_crystal_density_meas 1.295
_exptl_crystal_F_000 296
_cod_data_source_file mu0281.cif
_cod_data_source_block mu0281a
_cod_original_cell_volume 700.2(14)
_cod_database_code 2001060

loop_
_space_group_symop_id
_space_group_symop_operation_xyz
1 x,y,z
2 -x,-y,-z

loop_
_atom_site_label
_atom_site_fract_x
_atom_site_fract_y
_atom_site_fract_z
N(1) .5012(5) .3517(3) .8475(3)
C(2) .6784(6) .3989(4) .9158(3)
N(3) .7310(4) .3770(3) 1.0315(3)
C(4) .5751(5) .2973(4) 1.0763(3)
N(5) .3917(5) .2451(3) 1.0175(3)
C(6) .3584(6) .2729(4) .9030(3)
N(7) .8279(5) .4789(3) .8640(3)
N(8) .1734(5) .2219(3) .8400(3)
C(9) .6086(6) .2654(4) 1.2054(3)
C(10) .5481(6) .1064(4) 1.1844(4)
C(11) .8245(6) .3246(4) 1.2694(4)
C(12) .4711(6) .3285(4) 1.3014(3)
C(13) .5651(7) .0692(4) 1.3145(4)
C(14) .7836(7) .1295(4) 1.3758(4)
C(15) .8450(6) .2862(4) 1.3987(4)
C(16) .7070(7) .3498(4) 1.4917(4)
C(17) .4902(6) .2912(4) 1.4309(4)
C(18) .4294(6) .1333(4) 1.4077(4)
C(19) .1270(6) .2447(5) .7154(4)
C(20) .0090(6) .1385(4) .8952(4)
H71 .972(7) .519(4) .908(4)
H72 .775(7) .524(5) .799(5)
H101 .405(5) .077(3) 1.149(3)
H102 .775(7) .524(5) .799(5)
H111 .866(5) .430(3) 1.276(3)
H112 .906(5) .286(4) 1.212(4)
H121 .334(7) .298(5) 1.255(5)
H122 .493(5) .434(3) 1.312(3)
H13 .529(5) -.037(4) 1.306(4)
H141 .868(6) .082(4) 1.311(4)
H142 .789(6) .102(4) 1.464(4)
H15 .998(6) .318(4) 1.438(4)
H161 .722(5) .323(4) 1.575(4)
H162 .740(7) .468(4) 1.513(4)
H17 .399(6) .341(4) 1.488(4)
H181 .450(5) .107(3) 1.495(3)
H182 .292(6) .103(4) 1.372(4)
H191A .2200(10) .199(6) .655(6)
H192A .0000(10) .234(6) .681(6)
H193A .155(9) .358(6) .718(6)
H191B .0000(10) .294(6) .731(6)
H192B .2700(10) .315(8) .682(8)
H193B .1100(10) .174(7) .645(7)
H201A .0200(10) .167(6) .999(6)
H202A -.1300(10) .163(7) .862(7)
H203A .0300(10) .032(7) .890(7)
H201B .0100(10) .099(7) .971(6)
H202B -.0600(10) .065(8) .826(8)
H203B -.0980 .2060 .9390

loop_
_geom_bond_atom_site_label_1
_geom_bond_atom_site_label_2
_geom_bond_distance
N(1) C(2) 1.314(6)
N(1) C(6) 1.356(6)
C(2) N(3) 1.359(6)
C(2) N(7) 1.367(6)
N(3) C(4) 1.352(6)
C(4) N(5) 1.312(6)
C(4) C(9) 1.513(6)
N(5) C(6) 1.344(6)
C(6) N(8) 1.336(6)
N(8) C(19) 1.442(7)
N(8) C(20) 1.468(7)
C(9) C(10) 1.532(7)
C(9) C(11) 1.524(7)
C(9) C(12) 1.548(7)
C(10) C(13) 1.533(7)
C(11) C(15) 1.533(7)
C(12) C(17) 1.528(7)
C(13) C(14) 1.532(8)
C(13) C(18) 1.527(8)
C(14) C(15) 1.501(7)
C(15) C(16) 1.535(8)
C(16) C(17) 1.519(8)
C(17) C(18) 1.518(7)
